data_2008944
loop_
_publ_author_name
'Dalhus, Bj\/orn'
'G\"orbitz, Carl Henrik'

_publ_section_title
;
 Molecular aggregation in selected crystalline 1:1 complexes of
 hydrophobic <small>D</small>- and <small>L</small>-amino acids. III.
 The <small>L</small>-leucine and <small>L</small>-valine series
;
_journal_issue 9
_journal_name_full 'Acta Crystallographica Section C'
_journal_page_first 1547
_journal_page_last 1555
_journal_paper_doi 10.1107/S0108270199006162
_journal_volume 55
_journal_year 1999
_chemical_formula_moiety 'C6 H13 N O2 . C5 H11 N O2 S'
_chemical_formula_structural 'C6 H13 N O2 . C5 H11 N O2 S'
_chemical_formula_sum 'C11 H24 N2 O4 S'
_chemical_formula_weight 280.38
_chemical_name_systematic
;
 L-Leucine:D-methionine
;
_space_group_IT_number 4
_symmetry_cell_setting monoclinic
_symmetry_space_group_name_Hall 'P 2yb'
_symmetry_space_group_name_H-M 'P 1 21 1'
_audit_creation_method SHELXL-97
_cell_angle_alpha 90.00
_cell_angle_beta 111.4230(10)
_cell_angle_gamma 90.00
_cell_formula_units_Z 2
_cell_length_a 5.14510(10)
_cell_length_b 28.0517(5)
_cell_length_c 5.40680(10)
_cell_measurement_reflns_used 3681
_cell_measurement_temperature 150(2)
_cell_measurement_theta_max 36.20
_cell_measurement_theta_min 2.90
_cell_volume 726.44(2)
_computing_cell_refinement 'SAINT (Siemens, 1995)'
_computing_data_collection 'SMART (Siemens, 1995)'
_computing_data_reduction SAINT
_computing_structure_refinement SHELXTL
_computing_structure_solution 'SHELXTL (Sheldrick, 1995)'
_diffrn_ambient_temperature 150(2)
_diffrn_measured_fraction_theta_full 0.897
_diffrn_measured_fraction_theta_max 0.897
_diffrn_measurement_device 'Siemens SMART CCD area-detector'
_diffrn_measurement_method '\w scans'
_diffrn_radiation_monochromator graphite
_diffrn_radiation_source 'fine-focus sealed tube'
_diffrn_radiation_type MoK\a
_diffrn_radiation_wavelength 0.71073
_diffrn_reflns_av_R_equivalents 0.069
_diffrn_reflns_av_sigmaI/netI 0.103
_diffrn_reflns_limit_h_max 8
_diffrn_reflns_limit_h_min -8
_diffrn_reflns_limit_k_max 35
_diffrn_reflns_limit_k_min -45
_diffrn_reflns_limit_l_max 8
_diffrn_reflns_limit_l_min -8
_diffrn_reflns_number 8344
_diffrn_reflns_theta_full 36.20
_diffrn_reflns_theta_max 36.20
_diffrn_reflns_theta_min 2.90
_exptl_absorpt_coefficient_mu 0.232
_exptl_absorpt_correction_T_max 0.997
_exptl_absorpt_correction_T_min 0.942
_exptl_absorpt_correction_type multi-scan
_exptl_absorpt_process_details '(SADABS; Sheldrick, 1996)'
_exptl_crystal_colour Colourless
_exptl_crystal_density_diffrn 1.282
_exptl_crystal_density_method 'not measured'
_exptl_crystal_description Plate
_exptl_crystal_F_000 304
_exptl_crystal_size_max 0.30
_exptl_crystal_size_mid 0.25
_exptl_crystal_size_min 0.013
_refine_diff_density_max 0.637
_refine_diff_density_min -0.380
_refine_ls_abs_structure_details 'Flack (1983)'
_refine_ls_abs_structure_Flack 0.10(10)
_refine_ls_extinction_method none
_refine_ls_goodness_of_fit_ref 1.095
_refine_ls_hydrogen_treatment mixed
_refine_ls_matrix_type full
_refine_ls_number_parameters 193
_refine_ls_number_reflns 4857
_refine_ls_number_restraints 1
_refine_ls_restrained_S_all 1.095
_refine_ls_R_factor_all 0.126
_refine_ls_R_factor_gt 0.081
_refine_ls_shift/su_max <0.001
_refine_ls_shift/su_mean 0.000
_refine_ls_structure_factor_coef Fsqd
_refine_ls_weighting_details 'calc w = 1/[\s^2^(Fo^2^)+(0.0670P)^2^+0.3454P] where P=(Fo^2^+2Fc^2^)/3'
_refine_ls_weighting_scheme calc
_refine_ls_wR_factor_ref 0.173
_reflns_number_gt 3354
_reflns_number_total 4857
_reflns_threshold_expression I>2\s(I)
_cod_data_source_file os1063.cif
_cod_data_source_block 3
_cod_original_sg_symbol_H-M 'P 21'
_cod_database_code 2008944

loop_
_symmetry_equiv_pos_as_xyz
'x, y, z'
'-x, y+1/2, -z'

loop_
_atom_site_label
_atom_site_fract_x
_atom_site_fract_y
_atom_site_fract_z
_atom_site_U_iso_or_equiv
_atom_site_adp_type
_atom_site_calc_flag
_atom_site_refinement_flags
_atom_site_occupancy
_atom_site_disorder_assembly
_atom_site_disorder_group
_atom_site_type_symbol
O1A 0.9540(5) 0.16739(8) 0.7880(4) 0.0150(5) Uani d . 1 . . O
O2A 0.4939(4) 0.15448(8) 0.6449(4) 0.0148(5) Uani d . 1 . . O
N1A 0.9440(6) 0.17448(10) 0.2879(5) 0.0114(5) Uani d . 1 . . N
H1A 1.118(8) 0.1659(15) 0.392(8) 0.017 Uiso d . 1 . . H
H2A 0.969(7) 0.1686(14) 0.124(8) 0.017 Uiso d . 1 . . H
H3A 0.924(8) 0.2040(15) 0.317(8) 0.017 Uiso d . 1 . . H
C1A 0.7237(6) 0.15663(10) 0.6133(6) 0.0112(5) Uani d . 1 . . C
C2A 0.7293(6) 0.14424(11) 0.3364(6) 0.0119(6) Uani d . 1 . . C
H4A 0.542(7) 0.1506(3) 0.196(6) 0.014 Uiso calc R 1 . . H
C3A 0.8081(7) 0.09196(11) 0.3248(7) 0.0156(6) Uani d . 1 . . C
H5A 0.975(5) 0.0853(2) 0.477(4) 0.019 Uiso calc R 1 . . H
H6A 0.8532(16) 0.08737(18) 0.168(4) 0.019 Uiso calc R 1 . . H
C4A 0.5834(7) 0.05554(12) 0.3195(7) 0.0185(6) Uani d . 1 . . C
H7A 0.502(3) 0.0656(4) 0.448(5) 0.022 Uiso calc R 1 . . H
C5A 0.3508(8) 0.05305(14) 0.0476(8) 0.0255(7) Uani d . 1 . . C
H8A 0.271(4) 0.0835(8) 0.000(3) 0.038 Uiso calc R 1 . . H
H9A 0.213(5) 0.0315(9) 0.0535(16) 0.038 Uiso calc R 1 . . H
H10A 0.424(2) 0.0426(9) -0.079(4) 0.038 Uiso calc R 1 . . H
C6A 0.7132(10) 0.00640(15) 0.4021(9) 0.0378(10) Uani d . 1 . . C
H11A 0.849(6) 0.0079(3) 0.581(6) 0.057 Uiso calc R 1 . . H
H12A 0.804(6) -0.0036(6) 0.283(5) 0.057 Uiso calc R 1 . . H
H13A 0.569(4) -0.0162(7) 0.395(6) 0.057 Uiso calc R 1 . . H
S1B 0.8679(2) 0.41113(3) 0.9810(2) 0.0320(3) Uani d . 1 . . S
O1B 0.3397(5) 0.25483(9) 0.3168(4) 0.0174(5) Uani d . 1 . . O
O2B 0.7994(4) 0.26843(9) 0.4514(4) 0.0166(5) Uani d . 1 . . O
N1B 0.3466(6) 0.24599(10) 0.8117(5) 0.0119(5) Uani d . 1 . . N
H1B 0.177(8) 0.2545(15) 0.704(9) 0.018 Uiso d . 1 . . H
H2B 0.357(7) 0.2501(15) 0.995(8) 0.018 Uiso d . 1 . . H
H3B 0.343(8) 0.2145(15) 0.785(8) 0.018 Uiso d . 1 . . H
C1B 0.5745(6) 0.26386(10) 0.4913(6) 0.0116(5) Uani d . 1 . . C
C2B 0.5827(6) 0.27170(11) 0.7754(6) 0.0098(5) Uani d . 1 . . C
H4B 0.752(7) 0.2587(5) 0.895(5) 0.012 Uiso calc R 1 . . H
C3B 0.5751(6) 0.32465(12) 0.8404(6) 0.0140(6) Uani d . 1 . . C
H5B 0.446(4) 0.3413(5) 0.684(4) 0.017 Uiso calc R 1 . . H
H6B 0.504(2) 0.32821(15) 0.986(4) 0.017 Uiso calc R 1 . . H
C4B 0.8633(7) 0.34753(13) 0.9222(8) 0.0211(7) Uani d . 1 . . C
H7B 0.938(3) 0.3416(2) 0.784(4) 0.025 Uiso calc R 1 . . H
H8B 0.987(4) 0.3321(5) 1.083(5) 0.025 Uiso calc R 1 . . H
C5B 0.7569(12) 0.4135(2) 1.2591(10) 0.0514(14) Uani d . 1 . . C
H9B 0.777(8) 0.4444(11) 1.325(5) 0.077 Uiso calc R 1 . . H
H10B 0.866(7) 0.3929(12) 1.391(6) 0.077 Uiso calc R 1 . . H
H11B 0.571(7) 0.4044(14) 1.205(3) 0.077 Uiso calc R 1 . . H

loop_
_atom_site_aniso_label
_atom_site_aniso_U_11
_atom_site_aniso_U_22
_atom_site_aniso_U_33
_atom_site_aniso_U_12
_atom_site_aniso_U_13
_atom_site_aniso_U_23
O1A 0.0122(10) 0.0257(13) 0.0072(10) -0.0035(9) 0.0036(9) -0.0022(8)
O2A 0.0095(10) 0.0247(12) 0.0121(11) -0.0002(9) 0.0061(9) -0.0011(8)
N1A 0.0103(11) 0.0155(13) 0.0091(12) -0.0010(10) 0.0044(10) -0.0010(9)
C1A 0.0155(14) 0.0105(13) 0.0080(13) 0.0032(11) 0.0049(11) 0.0023(9)
C2A 0.0104(13) 0.0173(15) 0.0087(14) 0.0005(11) 0.0044(12) -0.0001(10)
C3A 0.0155(15) 0.0159(15) 0.0167(16) 0.0008(12) 0.0075(13) -0.0041(11)
C4A 0.0209(17) 0.0148(16) 0.0191(16) -0.0002(13) 0.0065(14) -0.0014(12)
C5A 0.0211(18) 0.0222(19) 0.029(2) -0.0043(14) 0.0035(15) -0.0063(14)
C6A 0.044(3) 0.022(2) 0.038(3) -0.0060(19) 0.003(2) 0.0005(16)
S1B 0.0468(6) 0.0167(4) 0.0390(6) -0.0101(4) 0.0233(5) -0.0048(4)
O1B 0.0117(10) 0.0300(13) 0.0115(12) -0.0037(10) 0.0053(9) -0.0034(9)
O2B 0.0124(10) 0.0265(13) 0.0134(11) 0.0020(9) 0.0077(9) 0.0009(9)
N1B 0.0130(12) 0.0164(13) 0.0067(12) -0.0045(10) 0.0041(10) -0.0001(9)
C1B 0.0142(14) 0.0120(14) 0.0096(14) 0.0026(11) 0.0058(12) 0.0015(10)
C2B 0.0080(12) 0.0147(14) 0.0060(13) -0.0020(10) 0.0018(10) -0.0008(9)
C3B 0.0131(14) 0.0180(15) 0.0115(15) 0.0015(12) 0.0053(12) -0.0008(11)
C4B 0.0176(16) 0.0183(17) 0.029(2) -0.0006(13) 0.0103(15) -0.0012(13)
C5B 0.081(4) 0.039(3) 0.047(3) -0.018(3) 0.038(3) -0.020(2)

loop_
_atom_type_symbol
_atom_type_description
_atom_type_scat_dispersion_real
_atom_type_scat_dispersion_imag
_atom_type_scat_source
C C 0.0033 0.0016 'International Tables Vol C Tables 4.2.6.8 and 6.1.1.4'
H H 0.0000 0.0000 'International Tables Vol C Tables 4.2.6.8 and 6.1.1.4'
N N 0.0061 0.0033 'International Tables Vol C Tables 4.2.6.8 and 6.1.1.4'
O O 0.0106 0.0060 'International Tables Vol C Tables 4.2.6.8 and 6.1.1.4'
S S 0.1246 0.1234 'International Tables Vol C Tables 4.2.6.8 and 6.1.1.4'

loop_
_geom_angle_atom_site_label_1
_geom_angle_atom_site_label_2
_geom_angle_atom_site_label_3
_geom_angle
C2A N1A H1A 112(2)
C2A N1A H2A 115(2)
H1A N1A H2A 96(3)
C2A N1A H3A 112(2)
H1A N1A H3A 107(4)
H2A N1A H3A 114(4)
O1A C1A O2A 125.9(3)
O1A C1A C2A 115.9(2)
O2A C1A C2A 118.1(3)
N1A C2A C3A 108.3(2)
N1A C2A C1A 108.6(2)
C3A C2A C1A 110.7(2)
N1A C2A H4A 109.7
C3A C2A H4A 109.7
C1A C2A H4A 109.7
C2A C3A C4A 115.5(2)
C2A C3A H5A 108.4
C4A C3A H5A 108.4
C2A C3A H6A 108.4
C4A C3A H6A 108.4
H5A C3A H6A 107.5
C5A C4A C6A 110.3(3)
C5A C4A C3A 111.7(3)
C6A C4A C3A 110.5(3)
C5A C4A H7A 108.1
C6A C4A H7A 108.1
C3A C4A H7A 108.1
C4A C5A H8A 109.5
C4A C5A H9A 109.5
H8A C5A H9A 109.5
C4A C5A H10A 109.5
H8A C5A H10A 109.5
H9A C5A H10A 109.5
C4A C6A H11A 109.5
C4A C6A H12A 109.5
H11A C6A H12A 109.5
C4A C6A H13A 109.5
H11A C6A H13A 109.5
H12A C6A H13A 109.5
C5B S1B C4B 101.3(2)
C2B N1B H1B 116(3)
C2B N1B H2B 109(2)
H1B N1B H2B 108(3)
C2B N1B H3B 115(2)
H1B N1B H3B 102(4)
H2B N1B H3B 106(3)
O1B C1B O2B 125.7(3)
O1B C1B C2B 116.5(2)
O2B C1B C2B 117.7(3)
N1B C2B C3B 110.5(2)
N1B C2B C1B 109.7(2)
C3B C2B C1B 112.0(2)
N1B C2B H4B 108.2
C3B C2B H4B 108.2
C1B C2B H4B 108.2
C4B C3B C2B 111.8(2)
C4B C3B H5B 109.3
C2B C3B H5B 109.3
C4B C3B H6B 109.3
C2B C3B H6B 109.3
H5B C3B H6B 107.9
C3B C4B S1B 114.5(2)
C3B C4B H7B 108.6
S1B C4B H7B 108.6
C3B C4B H8B 108.6
S1B C4B H8B 108.6
H7B C4B H8B 107.6
S1B C5B H9B 109.5
S1B C5B H10B 109.5
H9B C5B H10B 109.5
S1B C5B H11B 109.5
H9B C5B H11B 109.5
H10B C5B H11B 109.5

loop_
_geom_bond_atom_site_label_1
_geom_bond_atom_site_label_2
_geom_bond_site_symmetry_2
_geom_bond_distance
_geom_bond_publ_flag
O1A C1A . 1.253(4) yes
O2A C1A . 1.257(3) yes
N1A C2A . 1.490(4) yes
N1A H1A . 0.90(4) ?
N1A H2A . 0.95(4) ?
N1A H3A . 0.86(4) ?
C1A C2A . 1.547(4) yes
C2A C3A . 1.529(4) yes
C2A H4A . 1.0020 ?
C3A C4A . 1.535(5) yes
C3A H5A . 0.9670 ?
C3A H6A . 0.9670 ?
C4A C5A . 1.521(5) yes
C4A C6A . 1.526(6) yes
C4A H7A . 0.9734 ?
C5A H8A . 0.9427 ?
C5A H9A . 0.9427 ?
C5A H10A . 0.9427 ?
C6A H11A . 0.9644 ?
C6A H12A . 0.9644 ?
C6A H13A . 0.9644 ?
S1B C5B . 1.794(4) yes
S1B C4B . 1.811(4) yes
O1B C1B . 1.258(4) yes
O2B C1B . 1.259(3) yes
N1B C2B . 1.486(4) yes
N1B H1B . 0.89(4) ?
N1B H2B . 0.98(4) ?
N1B H3B . 0.89(4) ?
C1B C2B . 1.537(4) yes
C2B C3B . 1.530(4) yes
C2B H4B . 0.9473 ?
C3B C4B . 1.525(5) yes
C3B H5B . 0.9847 ?
C3B H6B . 0.9847 ?
C4B H7B . 0.9724 ?
C4B H8B . 0.9724 ?
C5B H9B . 0.9297 ?
C5B H10B . 0.9297 ?
C5B H11B . 0.9297 ?

loop_
_geom_torsion_atom_site_label_1
_geom_torsion_atom_site_label_2
_geom_torsion_atom_site_label_3
_geom_torsion_atom_site_label_4
_geom_torsion
_geom_torsion_publ_flag
O1A C1A C2A N1A -34.6(4) ?
O2A C1A C2A N1A 146.4(3) ?
O1A C1A C2A C3A 84.2(3) ?
O2A C1A C2A C3A -94.8(3) ?
N1A C2A C3A C4A -169.3(3) yes
C1A C2A C3A C4A 71.7(3) ?
C2A C3A C4A C5A 76.1(3) yes
C2A C3A C4A C6A -160.8(3) yes
O1B C1B C2B N1B 26.0(4) ?
O2B C1B C2B N1B -156.2(3) ?
O1B C1B C2B C3B -97.1(3) ?
O2B C1B C2B C3B 80.8(3) ?
N1B C2B C3B C4B 155.4(3) yes
C1B C2B C3B C4B -82.0(3) ?
C2B C3B C4B S1B 176.1(2) yes
C3B C4B S1B C5B 63.7(3) yes

loop_
_cod_related_entry_id
_cod_related_entry_database
_cod_related_entry_code
1 ChemSpider 21182865
